data_4117747
loop_
_publ_author_name
'Francis Beaumier'
'Marianne Dupuis'
'Claude Spino'
'Claude Y. Legault'

_publ_section_title
;
 Formal Intramolecular (4 + 1)-Cycloaddition of Dialkoxycarbenes: Control
 of the Stereoselectivity and a Mechanistic Portrait
;
_journal_name_full 'Journal of the American Chemical Society'
_journal_page_first 5938
_journal_page_last 5953
_journal_paper_doi 10.1021/ja211927b
_journal_volume 134
_journal_year 2012
_chemical_formula_sum 'C10 H13 N O2'
_chemical_formula_weight 179.21
_chemical_name_systematic
;
 ?
;
_space_group_IT_number 14
_symmetry_cell_setting monoclinic
_symmetry_space_group_name_Hall '-P 2ybc'
_symmetry_space_group_name_H-M 'P 1 21/c 1'
_atom_sites_solution_hydrogens geom
_atom_sites_solution_primary direct
_atom_sites_solution_secondary difmap
_audit_conform_dict_location ftp://ftp.iucr.org/pub/cif_core.dic
_audit_conform_dict_name cif_core.dic
_audit_conform_dict_version 2.3
_audit_creation_date 2008-05-26T12:26:28-00:00
_audit_creation_method 'WinGX routine CIF_UPDATE'
_cell_angle_alpha 90
_cell_angle_beta 105.34(4)
_cell_angle_gamma 90
_cell_formula_units_Z 4
_cell_length_a 10.308(8)
_cell_length_b 6.921(4)
_cell_length_c 13.374(10)
_cell_measurement_reflns_used 20
_cell_measurement_temperature 198(2)
_cell_measurement_theta_max 12.5
_cell_measurement_theta_min 10
_cell_volume 920.1(11)
_computing_cell_refinement Difrac
_computing_data_collection Difrac
_computing_data_reduction NRCVAX
_computing_structure_refinement 'SHELXL-97 (Sheldrick, 1997)'
_computing_structure_solution 'SHELXS-97 (Sheldrick, 1997)'
_diffrn_ambient_temperature 198(2)
_diffrn_measured_fraction_theta_full 0.967
_diffrn_measured_fraction_theta_max 0.959
_diffrn_measurement_device_type CAD4
_diffrn_measurement_method Omega
_diffrn_radiation_monochromator graphite
_diffrn_radiation_type MoK\a
_diffrn_radiation_wavelength 0.71073
_diffrn_reflns_av_R_equivalents 0
_diffrn_reflns_av_unetI/netI 0.0352
_diffrn_reflns_limit_h_max 12
_diffrn_reflns_limit_h_min -12
_diffrn_reflns_limit_k_max 8
_diffrn_reflns_limit_k_min 0
_diffrn_reflns_limit_l_max 16
_diffrn_reflns_limit_l_min 0
_diffrn_reflns_number 1671
_diffrn_reflns_theta_full 25.5
_diffrn_reflns_theta_max 25.6
_diffrn_reflns_theta_min 2.05
_diffrn_standards_decay_% 0
_diffrn_standards_interval_count 100
_diffrn_standards_number 1
_exptl_absorpt_coefficient_mu 0.09
_exptl_absorpt_correction_T_max 0.9822
_exptl_absorpt_correction_T_min 0.9562
_exptl_absorpt_correction_type psi-scan
_exptl_absorpt_process_details empirical
_exptl_crystal_colour Colorless
_exptl_crystal_density_diffrn 1.294
_exptl_crystal_description Plates
_exptl_crystal_F_000 384
_exptl_crystal_size_max 0.5
_exptl_crystal_size_mid 0.4
_exptl_crystal_size_min 0.2
_refine_diff_density_max 0.21
_refine_diff_density_min -0.21
_refine_diff_density_rms 0.047
_refine_ls_extinction_method none
_refine_ls_goodness_of_fit_ref 1.037
_refine_ls_hydrogen_treatment none
_refine_ls_matrix_type full
_refine_ls_number_parameters 118
_refine_ls_number_reflns 1671
_refine_ls_number_restraints 0
_refine_ls_restrained_S_all 1.037
_refine_ls_R_factor_all 0.0726
_refine_ls_R_factor_gt 0.0449
_refine_ls_shift/su_max 0
_refine_ls_shift/su_mean 0
_refine_ls_structure_factor_coef Fsqd
_refine_ls_weighting_details 'calc w=1/[\s^2^(Fo^2^)+(0.0646P)^2^+0.0765P] where P=(Fo^2^+2Fc^2^)/3'
_refine_ls_weighting_scheme calc
_refine_ls_wR_factor_gt 0.1046
_refine_ls_wR_factor_ref 0.1148
_reflns_number_gt 1208
_reflns_number_total 1671
_reflns_threshold_expression >2sigma(I)
_cod_data_source_file ja211927b_si_002.cif
_cod_data_source_block fb3161b
_cod_depositor_comments
;
The following automatic conversions were performed:

'_exptl_absorpt_correction_type' value 'Psi-Scan' changed to
'psi-scan' according to the built-in table from CIF Core dictionary
named 'cif_core.dic' version 2.4.1 from 2010-06-29.

Automatic conversion script
Id: cif_fix_values 1715 2011-07-08 13:25:40Z adriana 
;
_cod_original_cell_volume 920.2(14)
_cod_database_code 4117747

loop_
_symmetry_equiv_pos_as_xyz
'x, y, z'
'-x, y+1/2, -z+1/2'
'-x, -y, -z'
'x, -y-1/2, z-1/2'

loop_
_atom_site_label
_atom_site_type_symbol
_atom_site_fract_x
_atom_site_fract_y
_atom_site_fract_z
_atom_site_U_iso_or_equiv
_atom_site_adp_type
_atom_site_occupancy
_atom_site_symmetry_multiplicity
_atom_site_calc_flag
_atom_site_refinement_flags
C1 C 0.93670(19) 0.3299(3) 0.76806(15) 0.0320(5) Uani 1 1 d .
H1A H 0.9027 0.4644 0.7619 0.038 Uiso 1 1 calc R
H1B H 1.013 0.3235 0.7362 0.038 Uiso 1 1 calc R
C2 C 0.9839(2) 0.2751(3) 0.88021(15) 0.0367(5) Uani 1 1 d .
H2A H 1.0584 0.3611 0.9162 0.044 Uiso 1 1 calc R
H2B H 1.0177 0.1405 0.8867 0.044 Uiso 1 1 calc R
C3 C 0.8676(2) 0.2932(3) 0.92938(15) 0.0358(5) Uani 1 1 d .
H3A H 0.843 0.431 0.9317 0.043 Uiso 1 1 calc R
H3B H 0.8958 0.2445 1.0015 0.043 Uiso 1 1 calc R
C4 C 0.74550(19) 0.1793(3) 0.86849(14) 0.0274(5) Uani 1 1 d .
H4 H 0.6654 0.2256 0.8905 0.033 Uiso 1 1 calc R
C5 C 0.7510(2) -0.0374(3) 0.87863(15) 0.0332(5) Uani 1 1 d .
H5 H 0.7922 -0.1032 0.9413 0.04 Uiso 1 1 calc R
C6 C 0.69265(19) -0.1256(3) 0.79136(15) 0.0315(5) Uani 1 1 d .
H6 H 0.6861 -0.2619 0.7833 0.038 Uiso 1 1 calc R
C7 C 0.63733(18) 0.0180(3) 0.70547(13) 0.0242(4) Uani 1 1 d .
H7 H 0.5394 0.038 0.6992 0.029 Uiso 1 1 calc R
C8 C 0.71536(17) 0.2052(2) 0.75026(13) 0.0212(4) Uani 1 1 d .
C9 C 0.65401(18) -0.0406(3) 0.60493(14) 0.0265(4) Uani 1 1 d .
C10 C 0.6041(2) 0.4198(3) 0.61540(14) 0.0334(5) Uani 1 1 d .
H10A H 0.5543 0.542 0.6036 0.05 Uiso 1 1 calc R
H10B H 0.5467 0.3156 0.5784 0.05 Uiso 1 1 calc R
H10C H 0.6845 0.4306 0.5898 0.05 Uiso 1 1 calc R
N1 N 0.66246(17) -0.0907(3) 0.52573(13) 0.0372(4) Uani 1 1 d .
O1 O 0.83142(12) 0.20150(17) 0.71399(9) 0.0240(3) Uani 1 1 d .
O2 O 0.64302(13) 0.37813(17) 0.72350(9) 0.0264(3) Uani 1 1 d .

loop_
_atom_site_aniso_label
_atom_site_aniso_U_11
_atom_site_aniso_U_22
_atom_site_aniso_U_33
_atom_site_aniso_U_23
_atom_site_aniso_U_13
_atom_site_aniso_U_12
C1 0.0239(10) 0.0315(11) 0.0425(12) -0.0066(9) 0.0119(9) -0.0115(8)
C2 0.0305(11) 0.0371(12) 0.0391(11) -0.0121(9) 0.0031(9) -0.0052(9)
C3 0.0402(12) 0.0382(12) 0.0263(10) -0.0086(9) 0.0039(9) -0.0021(10)
C4 0.0290(10) 0.0296(10) 0.0259(10) -0.0018(8) 0.0111(8) 0.0015(8)
C5 0.0355(11) 0.0352(11) 0.0306(10) 0.0104(9) 0.0118(9) 0.0022(9)
C6 0.0327(11) 0.0236(10) 0.0416(11) 0.0056(9) 0.0159(9) -0.0012(9)
C7 0.0227(9) 0.0222(9) 0.0300(10) -0.0020(7) 0.0113(8) -0.0025(8)
C8 0.0235(9) 0.0192(9) 0.0233(9) -0.0002(7) 0.0102(8) 0.0006(7)
C9 0.0235(9) 0.0217(9) 0.0340(10) -0.0040(8) 0.0070(8) -0.0030(8)
C10 0.0393(11) 0.0287(10) 0.0299(10) 0.0047(8) 0.0050(9) 0.0031(9)
N1 0.0384(10) 0.0352(10) 0.0382(10) -0.0126(8) 0.0107(8) -0.0057(8)
O1 0.0239(7) 0.0242(7) 0.0266(6) -0.0047(5) 0.0115(5) -0.0050(5)
O2 0.0313(7) 0.0201(7) 0.0284(7) -0.0008(5) 0.0089(5) 0.0037(6)

loop_
_atom_type_symbol
_atom_type_description
_atom_type_scat_dispersion_real
_atom_type_scat_dispersion_imag
_atom_type_scat_source
C C 0.0033 0.0016 'International Tables Vol C Tables 4.2.6.8 and 6.1.1.4'
H H 0 0 'International Tables Vol C Tables 4.2.6.8 and 6.1.1.4'
N N 0.0061 0.0033 'International Tables Vol C Tables 4.2.6.8 and 6.1.1.4'
O O 0.0106 0.006 'International Tables Vol C Tables 4.2.6.8 and 6.1.1.4'

loop_
_geom_angle_atom_site_label_1
_geom_angle_atom_site_label_2
_geom_angle_atom_site_label_3
_geom_angle
O1 C1 C2 110.39(16)
C1 C2 C3 109.17(17)
C2 C3 C4 111.17(17)
C5 C4 C3 117.43(17)
C5 C4 C8 101.61(15)
C3 C4 C8 113.69(17)
C6 C5 C4 112.69(18)
C5 C6 C7 111.18(19)
C9 C7 C6 113.90(16)
C9 C7 C8 114.27(15)
C6 C7 C8 101.65(15)
O1 C8 O2 111.75(14)
O1 C8 C4 113.19(15)
O2 C8 C4 108.07(14)
O1 C8 C7 104.60(13)
O2 C8 C7 115.14(15)
C4 C8 C7 103.96(14)
N1 C9 C7 177.3(2)
C8 O1 C1 114.36(14)
C8 O2 C10 114.79(14)

loop_
_geom_bond_atom_site_label_1
_geom_bond_atom_site_label_2
_geom_bond_distance
C1 O1 1.441(2)
C1 C2 1.498(3)
C2 C3 1.517(3)
C3 C4 1.526(3)
C4 C5 1.505(3)
C4 C8 1.539(3)
C5 C6 1.313(3)
C6 C7 1.512(3)
C7 C9 1.458(3)
C7 C8 1.559(3)
C8 O1 1.405(2)
C8 O2 1.405(2)
C9 N1 1.140(2)
C10 O2 1.424(2)

loop_
_geom_torsion_atom_site_label_1
_geom_torsion_atom_site_label_2
_geom_torsion_atom_site_label_3
_geom_torsion_atom_site_label_4
_geom_torsion
O1 C1 C2 C3 -61.5(2)
C1 C2 C3 C4 53.3(2)
C2 C3 C4 C5 74.3(2)
C2 C3 C4 C8 -44.1(2)
C3 C4 C5 C6 -143.23(19)
C8 C4 C5 C6 -18.6(2)
C4 C5 C6 C7 0.3(2)
C5 C6 C7 C9 141.23(18)
C5 C6 C7 C8 17.8(2)
C5 C4 C8 O1 -84.81(17)
C3 C4 C8 O1 42.3(2)
C5 C4 C8 O2 150.87(15)
C3 C4 C8 O2 -81.99(19)
C5 C4 C8 C7 28.08(18)
C3 C4 C8 C7 155.22(16)
C9 C7 C8 O1 -32.23(19)
C6 C7 C8 O1 90.91(16)
C9 C7 C8 O2 90.81(19)
C6 C7 C8 O2 -146.06(14)
C9 C7 C8 C4 -151.18(16)
C6 C7 C8 C4 -28.04(17)
C6 C7 C9 N1 84(4)
C8 C7 C9 N1 -160(4)
O2 C8 O1 C1 71.25(19)
C4 C8 O1 C1 -51.0(2)
C7 C8 O1 C1 -163.54(13)
C2 C1 O1 C8 61.8(2)
O1 C8 O2 C10 56.52(19)
C4 C8 O2 C10 -178.31(14)
C7 C8 O2 C10 -62.62(19)
